data_2235204
loop_
_publ_author_name
'Bhatti, Moazzam H.'
'Yunus, Uzma'
'Shah, Syed Raza'
'Fl\"orke, Ulrich'

_publ_section_title
;
 Caffeine--<i>N</i>-phthaloyl-\b-alanine (1/1)
;
_journal_coeditor_code PV2544
_journal_issue 6
_journal_name_full 'Acta Crystallographica Section E'
_journal_page_first o1888
_journal_paper_doi 10.1107/S1600536812022696
_journal_volume 68
_journal_year 2012
_chemical_formula_iupac 'C8 H10 N4 O2, C11 H9 N O4'
_chemical_formula_moiety 'C8 H10 N4 O2, C11 H9 N O4'
_chemical_formula_sum 'C19 H19 N5 O6'
_chemical_formula_weight 413.39
_chemical_name_common
;
Caffeine--<i>N</i>-phthaloyl-\b-alanine (1/1)
;
_chemical_name_systematic
;
3-(1,3-dioxoisoindolin-2-yl)propanoic acid--
1,3,7-trimethyl-1<i>H</i>-purine-2,6(3<i>H</i>,7<i>H</i>)-dione (1/1)
;
_space_group_IT_number 2
_symmetry_cell_setting triclinic
_symmetry_space_group_name_Hall '-P 1'
_symmetry_space_group_name_H-M 'P -1'
_atom_sites_solution_hydrogens difmap
_atom_sites_solution_primary direct
_atom_sites_solution_secondary difmap
_audit_creation_method SHELXL-97
_cell_angle_alpha 77.105(4)
_cell_angle_beta 82.394(4)
_cell_angle_gamma 72.865(4)
_cell_formula_units_Z 2
_cell_length_a 8.3411(17)
_cell_length_b 9.0638(18)
_cell_length_c 13.162(3)
_cell_measurement_reflns_used 3614
_cell_measurement_temperature 130(2)
_cell_measurement_theta_max 28.23
_cell_measurement_theta_min 2.55
_cell_volume 924.6(3)
_computing_cell_refinement 'SAINT (Bruker, 2002)'
_computing_data_collection 'SMART (Bruker, 2002)'
_computing_data_reduction 'SAINT (Bruker, 2002)'
_computing_molecular_graphics 'SHELXTL (Sheldrick, 2008)'
_computing_publication_material 'SHELXTL (Sheldrick, 2008) and local programs'
_computing_structure_refinement 'SHELXL97 (Sheldrick, 2008)'
_computing_structure_solution 'SHELXS97 (Sheldrick, 2008)'
_diffrn_ambient_temperature 130(2)
_diffrn_measured_fraction_theta_full 0.995
_diffrn_measured_fraction_theta_max 0.995
_diffrn_measurement_device_type 'Bruker SMART APEX'
_diffrn_measurement_method '\f and \w scans'
_diffrn_radiation_monochromator graphite
_diffrn_radiation_source 'sealed tube'
_diffrn_radiation_type MoK\a
_diffrn_radiation_wavelength 0.71073
_diffrn_reflns_av_R_equivalents 0.0221
_diffrn_reflns_av_sigmaI/netI 0.0286
_diffrn_reflns_limit_h_max 10
_diffrn_reflns_limit_h_min -10
_diffrn_reflns_limit_k_max 11
_diffrn_reflns_limit_k_min -11
_diffrn_reflns_limit_l_max 17
_diffrn_reflns_limit_l_min -17
_diffrn_reflns_number 8826
_diffrn_reflns_theta_full 27.88
_diffrn_reflns_theta_max 27.88
_diffrn_reflns_theta_min 1.59
_exptl_absorpt_coefficient_mu 0.113
_exptl_absorpt_correction_T_max 0.9615
_exptl_absorpt_correction_T_min 0.9540
_exptl_absorpt_correction_type multi-scan
_exptl_absorpt_process_details '(SADABS; Sheldrick, 2004)'
_exptl_crystal_colour colourless
_exptl_crystal_density_diffrn 1.485
_exptl_crystal_density_method 'not measured'
_exptl_crystal_description block
_exptl_crystal_F_000 432
_exptl_crystal_size_max 0.42
_exptl_crystal_size_mid 0.40
_exptl_crystal_size_min 0.35
_refine_diff_density_max 0.256
_refine_diff_density_min -0.262
_refine_ls_extinction_coef 0.0023(15)
_refine_ls_extinction_expression Fc^*^=kFc[1+0.001xFc^2^\l^3^/sin(2\q)]^-1/4^
_refine_ls_extinction_method 'SHELXL97 (Sheldrick, 2008)'
_refine_ls_goodness_of_fit_ref 1.032
_refine_ls_hydrogen_treatment constr
_refine_ls_matrix_type full
_refine_ls_number_parameters 277
_refine_ls_number_reflns 4378
_refine_ls_number_restraints 0
_refine_ls_restrained_S_all 1.032
_refine_ls_R_factor_all 0.0464
_refine_ls_R_factor_gt 0.0394
_refine_ls_shift/su_max 0.000
_refine_ls_shift/su_mean 0.000
_refine_ls_structure_factor_coef Fsqd
_refine_ls_weighting_details 'calc w=1/[\s^2^(Fo^2^)+(0.0581P)^2^+0.1919P] where P=(Fo^2^+2Fc^2^)/3'
_refine_ls_weighting_scheme calc
_refine_ls_wR_factor_gt 0.1003
_refine_ls_wR_factor_ref 0.1057
_reflns_number_gt 3752
_reflns_number_total 4378
_reflns_threshold_expression I>2sigma(I)
_cod_data_source_file pv2544.cif
_cod_data_source_block I
_cod_database_code 2235204
_cod_database_fobs_code 2235204

loop_
_symmetry_equiv_pos_as_xyz
'x, y, z'
'-x, -y, -z'

loop_
_atom_site_type_symbol
_atom_site_label
_atom_site_fract_x
_atom_site_fract_y
_atom_site_fract_z
_atom_site_U_iso_or_equiv
_atom_site_adp_type
_atom_site_calc_flag
_atom_site_refinement_flags
_atom_site_occupancy
_atom_site_symmetry_multiplicity
O O1 0.27140(12) 0.71481(11) 0.44923(7) 0.0325(2) Uani d . 1 1
O O2 0.44166(11) 0.89747(10) 0.70215(7) 0.0269(2) Uani d . 1 1
O O3 0.39875(12) 0.24964(10) 0.74716(7) 0.0289(2) Uani d . 1 1
O O4 0.49142(12) 0.38406(10) 0.83878(7) 0.0289(2) Uani d . 1 1
H H4 0.5451 0.2935 0.8673 0.043 Uiso calc R 1 1
N N1 0.37128(13) 0.76999(12) 0.58804(8) 0.0228(2) Uani d . 1 1
C C1 0.28998(15) 0.80945(15) 0.49543(9) 0.0236(2) Uani d . 1 1
C C2 0.23764(14) 0.98470(14) 0.46992(9) 0.0223(2) Uani d . 1 1
C C3 0.15355(15) 1.08616(16) 0.38653(10) 0.0273(3) Uani d . 1 1
H H3A 0.1171 1.0480 0.3346 0.033 Uiso calc R 1 1
C C4 0.12468(15) 1.24709(16) 0.38213(10) 0.0290(3) Uani d . 1 1
H H4A 0.0670 1.3201 0.3261 0.035 Uiso calc R 1 1
C C5 0.17853(15) 1.30301(15) 0.45800(10) 0.0279(3) Uani d . 1 1
H H5A 0.1573 1.4133 0.4526 0.034 Uiso calc R 1 1
C C6 0.26336(15) 1.19969(15) 0.54206(10) 0.0247(3) Uani d . 1 1
H H6A 0.3006 1.2372 0.5941 0.030 Uiso calc R 1 1
C C7 0.29048(14) 1.04076(14) 0.54603(9) 0.0215(2) Uani d . 1 1
C C8 0.37667(14) 0.90240(14) 0.62382(9) 0.0214(2) Uani d . 1 1
C C9 0.44832(15) 0.61010(14) 0.63967(10) 0.0236(2) Uani d . 1 1
H H9A 0.5306 0.6112 0.6870 0.028 Uiso calc R 1 1
H H9B 0.5099 0.5479 0.5866 0.028 Uiso calc R 1 1
C C10 0.31773(15) 0.53188(14) 0.70237(10) 0.0239(3) Uani d . 1 1
H H10A 0.2477 0.5993 0.7505 0.029 Uiso calc R 1 1
H H10B 0.2431 0.5189 0.6544 0.029 Uiso calc R 1 1
C C11 0.40448(14) 0.37333(14) 0.76419(9) 0.0219(2) Uani d . 1 1
O O5 0.05201(12) -0.05872(12) 0.78890(7) 0.0323(2) Uani d . 1 1
O O6 0.06764(11) 0.39207(10) 0.88703(7) 0.0292(2) Uani d . 1 1
N N2 0.28028(12) 0.17054(11) 1.06458(8) 0.0210(2) Uani d . 1 1
N N3 0.34827(12) -0.08987(12) 1.07618(8) 0.0211(2) Uani d . 1 1
N N4 0.19842(12) -0.08902(12) 0.92895(8) 0.0225(2) Uani d . 1 1
N N5 0.05480(12) 0.16501(12) 0.84150(8) 0.0246(2) Uani d . 1 1
C C20 0.27113(17) 0.32244(15) 1.08893(11) 0.0292(3) Uani d . 1 1
H H20A 0.3295 0.3056 1.1522 0.044 Uiso calc R 1 1
H H20B 0.1530 0.3804 1.1004 0.044 Uiso calc R 1 1
H H20C 0.3247 0.3833 1.0305 0.044 Uiso calc R 1 1
C C21 0.36256(14) 0.02847(13) 1.11659(9) 0.0214(2) Uani d . 1 1
H H21A 0.4241 0.0136 1.1756 0.026 Uiso calc R 1 1
C C22 0.25050(14) -0.01704(14) 0.99472(9) 0.0196(2) Uani d . 1 1
C C23 0.25004(16) -0.26028(15) 0.93844(10) 0.0273(3) Uani d . 1 1
H H23A 0.3469 -0.2903 0.8890 0.041 Uiso calc R 1 1
H H23B 0.1567 -0.2948 0.9229 0.041 Uiso calc R 1 1
H H23C 0.2811 -0.3105 1.0098 0.041 Uiso calc R 1 1
C C24 0.09971(14) 0.00176(15) 0.84884(9) 0.0239(3) Uani d . 1 1
C C25 -0.04962(17) 0.26056(18) 0.75566(10) 0.0330(3) Uani d . 1 1
H H25A -0.0890 0.3702 0.7647 0.050 Uiso calc PR 0.50 1
H H25B -0.1466 0.2202 0.7562 0.050 Uiso calc PR 0.50 1
H H25C 0.0172 0.2549 0.6888 0.050 Uiso calc PR 0.50 1
H H25D -0.0567 0.1933 0.7085 0.050 Uiso calc PR 0.50 1
H H25E 0.0010 0.3434 0.7170 0.050 Uiso calc PR 0.50 1
H H25F -0.1628 0.3086 0.7844 0.050 Uiso calc PR 0.50 1
C C26 0.10740(14) 0.24778(14) 0.90378(9) 0.0226(2) Uani d . 1 1
C C27 0.20625(14) 0.14314(14) 0.98483(9) 0.0206(2) Uani d . 1 1

loop_
_atom_site_aniso_label
_atom_site_aniso_U_11
_atom_site_aniso_U_22
_atom_site_aniso_U_33
_atom_site_aniso_U_12
_atom_site_aniso_U_13
_atom_site_aniso_U_23
O1 0.0409(5) 0.0297(5) 0.0309(5) -0.0097(4) -0.0096(4) -0.0099(4)
O2 0.0321(5) 0.0264(5) 0.0230(4) -0.0075(4) -0.0101(4) -0.0023(4)
O3 0.0373(5) 0.0201(4) 0.0304(5) -0.0067(4) -0.0098(4) -0.0040(4)
O4 0.0360(5) 0.0177(4) 0.0330(5) -0.0036(4) -0.0161(4) -0.0018(4)
N1 0.0269(5) 0.0189(5) 0.0222(5) -0.0059(4) -0.0063(4) -0.0012(4)
C1 0.0247(6) 0.0257(6) 0.0212(6) -0.0077(5) -0.0033(4) -0.0044(5)
C2 0.0211(5) 0.0241(6) 0.0208(6) -0.0060(4) -0.0021(4) -0.0022(5)
C3 0.0243(6) 0.0344(7) 0.0223(6) -0.0072(5) -0.0055(5) -0.0027(5)
C4 0.0223(6) 0.0315(7) 0.0254(6) -0.0010(5) -0.0048(5) 0.0036(5)
C5 0.0253(6) 0.0218(6) 0.0309(7) -0.0016(5) -0.0005(5) -0.0009(5)
C6 0.0256(6) 0.0234(6) 0.0247(6) -0.0059(5) -0.0026(5) -0.0047(5)
C7 0.0208(5) 0.0229(6) 0.0189(5) -0.0050(4) -0.0022(4) -0.0011(4)
C8 0.0208(5) 0.0220(6) 0.0210(6) -0.0063(4) -0.0023(4) -0.0024(4)
C9 0.0241(6) 0.0187(6) 0.0259(6) -0.0033(4) -0.0048(5) -0.0020(5)
C10 0.0243(6) 0.0193(6) 0.0270(6) -0.0047(4) -0.0064(5) -0.0015(5)
C11 0.0222(5) 0.0199(6) 0.0230(6) -0.0051(4) -0.0032(4) -0.0028(4)
O5 0.0318(5) 0.0408(6) 0.0277(5) -0.0105(4) -0.0103(4) -0.0083(4)
O6 0.0284(4) 0.0223(4) 0.0298(5) 0.0016(3) -0.0047(4) -0.0002(4)
N2 0.0210(5) 0.0192(5) 0.0217(5) -0.0028(4) -0.0030(4) -0.0042(4)
N3 0.0215(5) 0.0206(5) 0.0202(5) -0.0040(4) -0.0048(4) -0.0022(4)
N4 0.0241(5) 0.0229(5) 0.0210(5) -0.0062(4) -0.0053(4) -0.0034(4)
N5 0.0220(5) 0.0288(6) 0.0200(5) -0.0049(4) -0.0064(4) 0.0009(4)
C20 0.0344(7) 0.0211(6) 0.0321(7) -0.0029(5) -0.0060(5) -0.0094(5)
C21 0.0206(5) 0.0211(6) 0.0208(6) -0.0031(4) -0.0040(4) -0.0028(4)
C22 0.0179(5) 0.0216(6) 0.0185(5) -0.0052(4) -0.0016(4) -0.0024(4)
C23 0.0314(6) 0.0225(6) 0.0302(6) -0.0069(5) -0.0068(5) -0.0075(5)
C24 0.0202(5) 0.0306(6) 0.0205(6) -0.0067(5) -0.0032(4) -0.0036(5)
C25 0.0287(6) 0.0403(8) 0.0237(6) -0.0041(6) -0.0105(5) 0.0046(6)
C26 0.0180(5) 0.0243(6) 0.0213(6) -0.0021(4) -0.0004(4) -0.0013(5)
C27 0.0190(5) 0.0208(6) 0.0208(6) -0.0036(4) -0.0025(4) -0.0032(4)

loop_
_atom_type_symbol
_atom_type_description
_atom_type_scat_dispersion_real
_atom_type_scat_dispersion_imag
_atom_type_scat_source
C C 0.0033 0.0016 'International Tables Vol C Tables 4.2.6.8 and 6.1.1.4'
H H 0.0000 0.0000 'International Tables Vol C Tables 4.2.6.8 and 6.1.1.4'
N N 0.0061 0.0033 'International Tables Vol C Tables 4.2.6.8 and 6.1.1.4'
O O 0.0106 0.0060 'International Tables Vol C Tables 4.2.6.8 and 6.1.1.4'

loop_
_geom_angle_atom_site_label_1
_geom_angle_atom_site_label_2
_geom_angle_atom_site_label_3
_geom_angle
C11 O4 H4 109.5
C8 N1 C1 112.53(10)
C8 N1 C9 123.16(10)
C1 N1 C9 124.26(10)
O1 C1 N1 124.51(12)
O1 C1 C2 130.13(11)
N1 C1 C2 105.36(10)
C3 C2 C7 121.42(12)
C3 C2 C1 130.01(11)
C7 C2 C1 108.56(10)
C2 C3 C4 117.05(12)
C2 C3 H3A 121.5
C4 C3 H3A 121.5
C5 C4 C3 121.47(11)
C5 C4 H4A 119.3
C3 C4 H4A 119.3
C4 C5 C6 121.12(12)
C4 C5 H5A 119.4
C6 C5 H5A 119.4
C7 C6 C5 116.97(11)
C7 C6 H6A 121.5
C5 C6 H6A 121.5
C6 C7 C2 121.96(11)
C6 C7 C8 130.04(11)
C2 C7 C8 107.99(10)
O2 C8 N1 124.43(11)
O2 C8 C7 130.01(11)
N1 C8 C7 105.56(10)
N1 C9 C10 111.68(10)
N1 C9 H9A 109.3
C10 C9 H9A 109.3
N1 C9 H9B 109.3
C10 C9 H9B 109.3
H9A C9 H9B 107.9
C11 C10 C9 109.85(10)
C11 C10 H10A 109.7
C9 C10 H10A 109.7
C11 C10 H10B 109.7
C9 C10 H10B 109.7
H10A C10 H10B 108.2
O3 C11 O4 123.34(11)
O3 C11 C10 124.00(11)
O4 C11 C10 112.64(10)
C21 N2 C27 106.39(10)
C21 N2 C20 126.14(10)
C27 N2 C20 127.47(10)
C21 N3 C22 104.19(10)
C22 N4 C24 119.59(10)
C22 N4 C23 121.80(10)
C24 N4 C23 118.57(10)
C24 N5 C26 126.81(10)
C24 N5 C25 116.45(10)
C26 N5 C25 116.62(11)
N2 C20 H20A 109.5
N2 C20 H20B 109.5
H20A C20 H20B 109.5
N2 C20 H20C 109.5
H20A C20 H20C 109.5
H20B C20 H20C 109.5
N3 C21 N2 112.65(10)
N3 C21 H21A 123.7
N2 C21 H21A 123.7
N3 C22 C27 111.37(10)
N3 C22 N4 126.43(11)
C27 C22 N4 122.20(10)
N4 C23 H23A 109.5
N4 C23 H23B 109.5
H23A C23 H23B 109.5
N4 C23 H23C 109.5
H23A C23 H23C 109.5
H23B C23 H23C 109.5
O5 C24 N4 121.12(12)
O5 C24 N5 121.97(11)
N4 C24 N5 116.90(10)
N5 C25 H25A 109.5
N5 C25 H25B 109.5
H25A C25 H25B 109.5
N5 C25 H25C 109.5
H25A C25 H25C 109.5
H25B C25 H25C 109.5
N5 C25 H25D 109.5
N5 C25 H25E 109.5
H25D C25 H25E 109.5
N5 C25 H25F 109.5
H25D C25 H25F 109.5
H25E C25 H25F 109.5
O6 C26 N5 121.50(11)
O6 C26 C27 126.91(12)
N5 C26 C27 111.59(10)
C22 C27 N2 105.40(10)
C22 C27 C26 122.76(11)
N2 C27 C26 131.82(11)

loop_
_geom_bond_atom_site_label_1
_geom_bond_atom_site_label_2
_geom_bond_distance
O1 C1 1.2106(15)
O2 C8 1.2132(14)
O3 C11 1.2066(15)
O4 C11 1.3312(14)
O4 H4 0.8400
N1 C8 1.3979(16)
N1 C1 1.3982(15)
N1 C9 1.4499(15)
C1 C2 1.4895(17)
C2 C3 1.3841(16)
C2 C7 1.3899(17)
C3 C4 1.3957(19)
C3 H3A 0.9500
C4 C5 1.3910(19)
C4 H4A 0.9500
C5 C6 1.3986(17)
C5 H5A 0.9500
C6 C7 1.3807(17)
C6 H6A 0.9500
C7 C8 1.4927(16)
C9 C10 1.5252(17)
C9 H9A 0.9900
C9 H9B 0.9900
C10 C11 1.5073(16)
C10 H10A 0.9900
C10 H10B 0.9900
O5 C24 1.2190(15)
O6 C26 1.2265(15)
N2 C21 1.3446(15)
N2 C27 1.3867(15)
N2 C20 1.4604(16)
N3 C21 1.3395(15)
N3 C22 1.3597(14)
N4 C22 1.3719(15)
N4 C24 1.3820(15)
N4 C23 1.4644(16)
N5 C24 1.3994(17)
N5 C26 1.4110(16)
N5 C25 1.4712(15)
C20 H20A 0.9800
C20 H20B 0.9800
C20 H20C 0.9800
C21 H21A 0.9500
C22 C27 1.3689(16)
C23 H23A 0.9800
C23 H23B 0.9800
C23 H23C 0.9800
C25 H25A 0.9800
C25 H25B 0.9800
C25 H25C 0.9800
C25 H25D 0.9800
C25 H25E 0.9800
C25 H25F 0.9800
C26 C27 1.4275(16)

loop_
_geom_hbond_atom_site_label_D
_geom_hbond_atom_site_label_H
_geom_hbond_atom_site_label_A
_geom_hbond_site_symmetry_A
_geom_hbond_distance_DH
_geom_hbond_distance_HA
_geom_hbond_distance_DA
_geom_hbond_angle_DHA
_geom_hbond_publ_flag
O4 H4 N3 2_657 0.84 1.83 2.6672(13) 175.3 y
C3 H3A O5 2_566 0.95 2.26 3.1447(16) 155.1 y
C6 H6A O3 1_565 0.95 2.31 3.2283(16) 162.3 y
C20 H20B O6 2_567 0.98 2.35 3.2559(16) 154.2 y
C25 H25A O6 . 0.98 2.28 2.7244(18) 106.6 n
C25 H25D O5 . 0.98 2.26 2.7152(19) 107.0 n

loop_
_geom_torsion_atom_site_label_1
_geom_torsion_atom_site_label_2
_geom_torsion_atom_site_label_3
_geom_torsion_atom_site_label_4
_geom_torsion
C8 N1 C1 O1 179.26(12)
C9 N1 C1 O1 1.75(19)
C8 N1 C1 C2 -0.27(13)
C9 N1 C1 C2 -177.79(10)
O1 C1 C2 C3 0.1(2)
N1 C1 C2 C3 179.57(12)
O1 C1 C2 C7 -178.84(13)
N1 C1 C2 C7 0.66(13)
C7 C2 C3 C4 0.19(18)
C1 C2 C3 C4 -178.61(12)
C2 C3 C4 C5 0.21(19)
C3 C4 C5 C6 -0.25(19)
C4 C5 C6 C7 -0.11(18)
C5 C6 C7 C2 0.51(18)
C5 C6 C7 C8 179.56(12)
C3 C2 C7 C6 -0.57(18)
C1 C2 C7 C6 178.46(11)
C3 C2 C7 C8 -179.80(11)
C1 C2 C7 C8 -0.77(13)
C1 N1 C8 O2 -179.50(11)
C9 N1 C8 O2 -1.95(18)
C1 N1 C8 C7 -0.18(13)
C9 N1 C8 C7 177.36(10)
C6 C7 C8 O2 0.7(2)
C2 C7 C8 O2 179.86(12)
C6 C7 C8 N1 -178.55(12)
C2 C7 C8 N1 0.60(13)
C8 N1 C9 C10 103.65(13)
C1 N1 C9 C10 -79.09(14)
N1 C9 C10 C11 -173.66(10)
C9 C10 C11 O3 -112.03(13)
C9 C10 C11 O4 66.73(13)
C22 N3 C21 N2 -0.40(13)
C27 N2 C21 N3 0.32(13)
C20 N2 C21 N3 179.91(11)
C21 N3 C22 C27 0.33(13)
C21 N3 C22 N4 -179.28(11)
C24 N4 C22 N3 -179.58(11)
C23 N4 C22 N3 -2.06(18)
C24 N4 C22 C27 0.86(17)
C23 N4 C22 C27 178.37(11)
C22 N4 C24 O5 179.72(11)
C23 N4 C24 O5 2.12(18)
C22 N4 C24 N5 -1.58(16)
C23 N4 C24 N5 -179.18(10)
C26 N5 C24 O5 -177.48(11)
C25 N5 C24 O5 -1.59(17)
C26 N5 C24 N4 3.83(18)
C25 N5 C24 N4 179.72(10)
C24 N5 C26 O6 175.97(11)
C25 N5 C26 O6 0.09(17)
C24 N5 C26 C27 -4.66(16)
C25 N5 C26 C27 179.45(10)
N3 C22 C27 N2 -0.15(13)
N4 C22 C27 N2 179.47(10)
N3 C22 C27 C26 178.33(10)
N4 C22 C27 C26 -2.04(18)
C21 N2 C27 C22 -0.09(12)
C20 N2 C27 C22 -179.68(11)
C21 N2 C27 C26 -178.38(12)
C20 N2 C27 C26 2.0(2)
O6 C26 C27 C22 -177.07(11)
N5 C26 C27 C22 3.61(16)
O6 C26 C27 N2 1.0(2)
N5 C26 C27 N2 -178.35(11)
